data_1507103
loop_
_publ_author_name
'Howells, Dean M.'
'Barker, Sarah M.'
'Watson, Faye C.'
'Light, Mark E.'
'Hursthouse, Michael B.'
'Kilburn, Jeremy D.'

_publ_section_title
;
 Samarium diiodide coupling of enones: a remarkable cascade sequence.
;
_journal_issue 12
_journal_name_full 'Organic letters'
_journal_page_first 1943
_journal_page_last 1945
_journal_paper_doi 10.1021/ol049563w
_journal_volume 6
_journal_year 2004
_chemical_formula_sum 'C12 H24 O2'
_chemical_formula_weight 200.31
_chemical_name_systematic
;
 ?
;
_space_group_IT_number 14
_symmetry_cell_setting monoclinic
_symmetry_space_group_name_Hall '-P 2ybc'
_symmetry_space_group_name_H-M 'P 1 21/c 1'
_atom_sites_solution_hydrogens geom
_atom_sites_solution_primary direct
_atom_sites_solution_secondary difmap
_audit_creation_method SHELXL-97
_cell_angle_alpha 90.00
_cell_angle_beta 91.4280(10)
_cell_angle_gamma 90.00
_cell_formula_units_Z 8
_cell_length_a 10.8507(2)
_cell_length_b 14.8374(3)
_cell_length_c 14.9670(3)
_cell_measurement_reflns_used 5392
_cell_measurement_temperature 120(2)
_cell_measurement_theta_max 27.485
_cell_measurement_theta_min 2.910
_cell_volume 2408.88(8)
_computing_cell_refinement ' DENZO (Otwinowski & Minor, 1997) and COLLECT (Hooft, 1998)'
_computing_data_collection ' DENZO (Otwinowski and Minor, 1997)'
_computing_data_reduction ' DENZO (Otwinowski & Minor, 1997) and COLLECT (Hooft, 1998)'
_computing_molecular_graphics 'PLATON (Spek, 1990)'
_computing_structure_refinement 'SHELXL-97 (Sheldrick, 1997b)'
_computing_structure_solution 'SHELXS-97 (Sheldrick, 1997a)'
_diffrn_ambient_temperature 120(2)
_diffrn_detector_area_resol_mean 9.091
_diffrn_measured_fraction_theta_full 0.992
_diffrn_measured_fraction_theta_max 0.992
_diffrn_measurement_device_type 'Nonius KappaCCD Area Detector'
_diffrn_measurement_method '\f and \w scans to fill Asymmetric unit'
_diffrn_radiation_monochromator graphite
_diffrn_radiation_source 'Nonius FR591 rotating anode'
_diffrn_radiation_type MoK\a
_diffrn_radiation_wavelength 0.71073
_diffrn_reflns_av_R_equivalents 0.0457
_diffrn_reflns_av_sigmaI/netI 0.0425
_diffrn_reflns_limit_h_max 14
_diffrn_reflns_limit_h_min -10
_diffrn_reflns_limit_k_max 19
_diffrn_reflns_limit_k_min -18
_diffrn_reflns_limit_l_max 19
_diffrn_reflns_limit_l_min -19
_diffrn_reflns_number 19885
_diffrn_reflns_theta_full 27.52
_diffrn_reflns_theta_max 27.52
_diffrn_reflns_theta_min 3.55
_exptl_absorpt_coefficient_mu 0.072
_exptl_absorpt_correction_T_max 0.9814
_exptl_absorpt_correction_T_min 0.9730
_exptl_absorpt_correction_type multi-scan
_exptl_absorpt_process_details 'SORTAV Blessing (1997)'
_exptl_crystal_colour Colourless
_exptl_crystal_density_diffrn 1.105
_exptl_crystal_density_method 'not measured'
_exptl_crystal_description Block
_exptl_crystal_F_000 896
_exptl_crystal_size_max 0.38
_exptl_crystal_size_mid 0.28
_exptl_crystal_size_min 0.26
_refine_diff_density_max 0.308
_refine_diff_density_min -0.198
_refine_diff_density_rms 0.040
_refine_ls_extinction_coef 0.014(2)
_refine_ls_extinction_expression Fc^*^=kFc[1+0.001xFc^2^\l^3^/sin(2\q)]^-1/4^
_refine_ls_extinction_method SHELXL
_refine_ls_goodness_of_fit_ref 1.031
_refine_ls_hydrogen_treatment mixed
_refine_ls_matrix_type full
_refine_ls_number_parameters 290
_refine_ls_number_reflns 5502
_refine_ls_number_restraints 8
_refine_ls_restrained_S_all 1.030
_refine_ls_R_factor_all 0.0584
_refine_ls_R_factor_gt 0.0459
_refine_ls_shift/su_max 0.000
_refine_ls_shift/su_mean 0.000
_refine_ls_structure_factor_coef Fsqd
_refine_ls_weighting_details 'calc w=1/[\s^2^(Fo^2^)+(0.0437P)^2^+0.9461P] where P=(Fo^2^+2Fc^2^)/3'
_refine_ls_weighting_scheme calc
_refine_ls_wR_factor_gt 0.1068
_refine_ls_wR_factor_ref 0.1135
_reflns_number_gt 4576
_reflns_number_total 5502
_reflns_threshold_expression >2sigma(I)
_cod_data_source_file ol049563wsi20040324_035242.cif
_cod_data_source_block s92
_cod_depositor_comments
;
The following automatic conversions were performed:

'_symmetry_cell_setting' value 'Monoclinic' changed to 'monoclinic'
according to /home/saulius/struct/CIF-dictionaries/cif_core.dic
dictionary named 'cif_core.dic' version 2.4.1 from 2010-06-29.

Automatic conversion script
Id: cif_fix_values 1715 2011-07-08 13:25:40Z adriana 
;
_cod_original_sg_symbol_H-M P2(1)/c
_cod_database_code 1507103

loop_
_symmetry_equiv_pos_as_xyz
'x, y, z'
'-x, y+1/2, -z+1/2'
'-x, -y, -z'
'x, -y-1/2, z-1/2'

loop_
_atom_site_label
_atom_site_type_symbol
_atom_site_fract_x
_atom_site_fract_y
_atom_site_fract_z
_atom_site_U_iso_or_equiv
_atom_site_adp_type
_atom_site_occupancy
_atom_site_symmetry_multiplicity
_atom_site_calc_flag
_atom_site_refinement_flags
_atom_site_disorder_assembly
_atom_site_disorder_group
C1 C 1.05234(11) 0.12347(8) 0.66093(8) 0.0181(3) Uani 1 1 d . . .
C2 C 0.94913(10) 0.06023(8) 0.69696(8) 0.0149(2) Uani 1 1 d . . .
H2 H 0.8726 0.0976 0.6994 0.018 Uiso 1 1 calc R . .
C3 C 0.98800(11) 0.03919(8) 0.79578(8) 0.0181(3) Uani 1 1 d . . .
C4 C 1.04761(11) 0.13090(9) 0.82671(8) 0.0199(3) Uani 1 1 d . . .
C5 C 1.12242(11) 0.15781(9) 0.74518(8) 0.0206(3) Uani 1 1 d . . .
H5A H 1.2056 0.1305 0.7492 0.025 Uiso 1 1 calc R . .
H5B H 1.1316 0.2241 0.7426 0.025 Uiso 1 1 calc R . .
C6 C 1.00213(14) 0.20082(10) 0.60363(10) 0.0304(3) Uani 1 1 d . . .
H6A H 1.0704 0.2397 0.5859 0.046 Uiso 1 1 calc R . .
H6B H 0.9435 0.2361 0.6381 0.046 Uiso 1 1 calc R . .
H6C H 0.9603 0.1764 0.5501 0.046 Uiso 1 1 calc R . .
C7 C 0.91894(11) -0.01900(8) 0.63444(8) 0.0187(3) Uani 1 1 d . . .
H7 H 0.9957 -0.0551 0.6262 0.022 Uiso 1 1 calc R . .
C8 C 0.81770(12) -0.08186(9) 0.66566(10) 0.0257(3) Uani 1 1 d . . .
H8A H 0.7453 -0.0463 0.6815 0.038 Uiso 1 1 calc R . .
H8B H 0.8476 -0.1158 0.7181 0.038 Uiso 1 1 calc R . .
H8C H 0.7951 -0.1239 0.6175 0.038 Uiso 1 1 calc R . .
C9 C 0.87971(13) 0.01383(10) 0.85513(9) 0.0271(3) Uani 1 1 d . . .
H9A H 0.8587 -0.0498 0.8459 0.041 Uiso 1 1 calc R . .
H9B H 0.8082 0.0514 0.8393 0.041 Uiso 1 1 calc R . .
H9C H 0.9033 0.0237 0.9180 0.041 Uiso 1 1 calc R . .
C10 C 1.08330(13) -0.03750(9) 0.80022(10) 0.0280(3) Uani 1 1 d . . .
H10A H 1.1086 -0.0482 0.8626 0.042 Uiso 1 1 calc R . .
H10B H 1.1555 -0.0206 0.7659 0.042 Uiso 1 1 calc R . .
H10C H 1.0466 -0.0925 0.7750 0.042 Uiso 1 1 calc R . .
C11 C 0.94975(13) 0.20315(9) 0.84513(9) 0.0267(3) Uani 1 1 d . . .
H11A H 0.9048 0.1868 0.8988 0.040 Uiso 1 1 calc R . .
H11B H 0.8919 0.2071 0.7939 0.040 Uiso 1 1 calc R . .
H11C H 0.9902 0.2616 0.8544 0.040 Uiso 1 1 calc R . .
C12 C 1.13065(13) 0.12410(11) 0.91075(9) 0.0319(3) Uani 1 1 d . . .
H12A H 1.1643 0.1837 0.9255 0.048 Uiso 1 1 calc R . .
H12B H 1.1985 0.0822 0.8998 0.048 Uiso 1 1 calc R . .
H12C H 1.0823 0.1020 0.9607 0.048 Uiso 1 1 calc R . .
O1 O 1.13789(8) 0.07206(7) 0.60931(6) 0.0272(2) Uani 1 1 d D . .
O2 O 0.88109(8) 0.01869(7) 0.54948(6) 0.0255(2) Uani 1 1 d D . .
H1A H 1.2075(17) 0.095(2) 0.603(2) 0.038 Uiso 0.50 1 d PD A 1
H1B H 1.105(3) 0.058(2) 0.5602(13) 0.038 Uiso 0.50 1 d PD B 2
H2A H 0.8043(10) 0.025(2) 0.552(2) 0.038 Uiso 0.50 1 d PD C 3
H2B H 0.893(3) -0.014(2) 0.5048(15) 0.038 Uiso 0.50 1 d PD D 4
C21 C 0.46650(11) 0.16579(8) 0.61885(8) 0.0202(3) Uani 1 1 d . . .
C22 C 0.57576(11) 0.19382(8) 0.55850(8) 0.0157(2) Uani 1 1 d . . .
H22 H 0.6516 0.1935 0.5979 0.019 Uiso 1 1 calc R . .
C23 C 0.55122(11) 0.29411(8) 0.53272(8) 0.0174(3) Uani 1 1 d . . .
C24 C 0.49394(11) 0.33213(8) 0.62033(8) 0.0193(3) Uani 1 1 d . . .
C25 C 0.40801(12) 0.25553(8) 0.64866(9) 0.0211(3) Uani 1 1 d . . .
H25A H 0.3255 0.2631 0.6199 0.025 Uiso 1 1 calc R . .
H25B H 0.3988 0.2560 0.7143 0.025 Uiso 1 1 calc R . .
C26 C 0.50708(15) 0.10724(10) 0.69824(10) 0.0343(4) Uani 1 1 d . . .
H26A H 0.4357 0.0939 0.7348 0.051 Uiso 1 1 calc R . .
H26B H 0.5693 0.1395 0.7344 0.051 Uiso 1 1 calc R . .
H26C H 0.5422 0.0508 0.6764 0.051 Uiso 1 1 calc R . .
C27 C 0.59893(11) 0.12642(8) 0.48304(8) 0.0187(3) Uani 1 1 d . . .
H27 H 0.5215 0.1199 0.4460 0.022 Uiso 1 1 calc R . .
C28 C 0.70403(12) 0.15076(9) 0.42177(9) 0.0231(3) Uani 1 1 d . . .
H28A H 0.7777 0.1659 0.4580 0.035 Uiso 1 1 calc R . .
H28B H 0.6800 0.2027 0.3849 0.035 Uiso 1 1 calc R . .
H28C H 0.7220 0.0993 0.3831 0.035 Uiso 1 1 calc R . .
C29 C 0.66809(12) 0.34657(9) 0.50885(10) 0.0263(3) Uani 1 1 d . . .
H29A H 0.6897 0.3330 0.4471 0.039 Uiso 1 1 calc R . .
H29B H 0.7362 0.3288 0.5493 0.039 Uiso 1 1 calc R . .
H29C H 0.6529 0.4114 0.5149 0.039 Uiso 1 1 calc R . .
C30 C 0.45855(12) 0.30029(9) 0.45351(9) 0.0244(3) Uani 1 1 d . . .
H30A H 0.4418 0.3638 0.4398 0.037 Uiso 1 1 calc R . .
H30B H 0.3816 0.2702 0.4691 0.037 Uiso 1 1 calc R . .
H30C H 0.4932 0.2709 0.4012 0.037 Uiso 1 1 calc R . .
C31 C 0.59249(13) 0.34881(10) 0.69409(10) 0.0301(3) Uani 1 1 d . . .
H31A H 0.6455 0.3990 0.6767 0.045 Uiso 1 1 calc R . .
H31B H 0.6426 0.2944 0.7025 0.045 Uiso 1 1 calc R . .
H31C H 0.5522 0.3637 0.7501 0.045 Uiso 1 1 calc R . .
C32 C 0.42299(13) 0.42059(9) 0.60711(10) 0.0278(3) Uani 1 1 d . . .
H32A H 0.3531 0.4108 0.5655 0.042 Uiso 1 1 calc R . .
H32B H 0.4779 0.4663 0.5826 0.042 Uiso 1 1 calc R . .
H32C H 0.3926 0.4412 0.6647 0.042 Uiso 1 1 calc R . .
O21 O 0.37469(9) 0.11763(7) 0.56640(8) 0.0302(2) Uani 1 1 d D . .
O22 O 0.62669(9) 0.04114(6) 0.52497(7) 0.0278(2) Uani 1 1 d D . .
H21A H 0.3070(18) 0.109(2) 0.591(2) 0.042 Uiso 0.50 1 d PD E 5
H21B H 0.397(3) 0.0650(11) 0.554(2) 0.042 Uiso 0.50 1 d PD F 6
H22A H 0.7033(10) 0.043(3) 0.533(2) 0.042 Uiso 0.50 1 d PD G 7
H22B H 0.611(3) -0.0064(15) 0.497(2) 0.042 Uiso 0.50 1 d PD H 8

loop_
_atom_site_aniso_label
_atom_site_aniso_U_11
_atom_site_aniso_U_22
_atom_site_aniso_U_33
_atom_site_aniso_U_23
_atom_site_aniso_U_13
_atom_site_aniso_U_12
C1 0.0164(6) 0.0205(6) 0.0175(6) -0.0007(5) 0.0037(4) -0.0028(5)
C2 0.0110(5) 0.0158(5) 0.0180(5) 0.0002(4) 0.0005(4) -0.0001(4)
C3 0.0156(6) 0.0200(6) 0.0187(6) 0.0017(5) 0.0008(4) -0.0003(5)
C4 0.0168(6) 0.0248(6) 0.0182(6) -0.0032(5) 0.0025(5) -0.0028(5)
C5 0.0169(6) 0.0231(6) 0.0218(6) -0.0043(5) 0.0037(5) -0.0056(5)
C6 0.0329(8) 0.0271(7) 0.0310(7) 0.0099(6) -0.0022(6) -0.0078(6)
C7 0.0140(6) 0.0190(6) 0.0231(6) -0.0031(5) 0.0000(5) 0.0013(5)
C8 0.0213(7) 0.0207(6) 0.0350(7) -0.0026(6) 0.0004(5) -0.0043(5)
C9 0.0265(7) 0.0328(7) 0.0222(6) 0.0036(6) 0.0055(5) -0.0080(6)
C10 0.0260(7) 0.0255(7) 0.0322(7) 0.0042(6) -0.0051(6) 0.0051(5)
C11 0.0236(7) 0.0279(7) 0.0288(7) -0.0096(6) 0.0067(5) -0.0016(5)
C12 0.0268(7) 0.0474(9) 0.0213(6) -0.0054(6) -0.0029(5) -0.0051(6)
O1 0.0164(5) 0.0418(6) 0.0237(5) -0.0086(4) 0.0081(4) -0.0035(4)
O2 0.0176(5) 0.0412(6) 0.0177(4) -0.0036(4) 0.0001(4) -0.0039(4)
C21 0.0180(6) 0.0185(6) 0.0243(6) 0.0009(5) 0.0058(5) -0.0008(5)
C22 0.0121(5) 0.0174(6) 0.0175(5) 0.0008(5) 0.0011(4) 0.0004(4)
C23 0.0144(6) 0.0167(6) 0.0211(6) 0.0018(5) 0.0015(5) 0.0006(4)
C24 0.0176(6) 0.0174(6) 0.0231(6) -0.0030(5) 0.0018(5) 0.0004(5)
C25 0.0192(6) 0.0216(6) 0.0230(6) -0.0007(5) 0.0071(5) 0.0009(5)
C26 0.0383(8) 0.0320(8) 0.0333(8) 0.0138(6) 0.0151(6) 0.0096(6)
C27 0.0140(6) 0.0186(6) 0.0236(6) -0.0029(5) 0.0005(5) 0.0009(5)
C28 0.0184(6) 0.0294(7) 0.0217(6) -0.0032(5) 0.0037(5) 0.0023(5)
C29 0.0217(7) 0.0192(6) 0.0385(7) 0.0034(6) 0.0087(6) -0.0018(5)
C30 0.0233(7) 0.0279(7) 0.0218(6) 0.0040(5) -0.0009(5) 0.0069(5)
C31 0.0262(7) 0.0335(7) 0.0304(7) -0.0120(6) -0.0035(6) 0.0014(6)
C32 0.0247(7) 0.0198(6) 0.0391(8) -0.0030(6) 0.0057(6) 0.0035(5)
O21 0.0157(5) 0.0230(5) 0.0521(7) -0.0029(5) 0.0047(4) -0.0062(4)
O22 0.0189(5) 0.0157(4) 0.0491(6) 0.0010(4) 0.0079(4) 0.0004(4)

loop_
_atom_type_symbol
_atom_type_description
_atom_type_scat_dispersion_real
_atom_type_scat_dispersion_imag
_atom_type_scat_source
C C 0.0033 0.0016 'International Tables Vol C Tables 4.2.6.8 and 6.1.1.4'
H H 0.0000 0.0000 'International Tables Vol C Tables 4.2.6.8 and 6.1.1.4'
O O 0.0106 0.0060 'International Tables Vol C Tables 4.2.6.8 and 6.1.1.4'

loop_
_geom_angle_atom_site_label_1
_geom_angle_atom_site_label_2
_geom_angle_atom_site_label_3
_geom_angle
O1 C1 C6 108.83(10)
O1 C1 C5 107.58(10)
C6 C1 C5 111.90(11)
O1 C1 C2 110.06(10)
C6 C1 C2 113.32(10)
C5 C1 C2 104.98(9)
C7 C2 C3 118.30(10)
C7 C2 C1 113.14(10)
C3 C2 C1 105.52(9)
C7 C2 H2 106.4
C3 C2 H2 106.4
C1 C2 H2 106.4
C9 C3 C10 108.47(11)
C9 C3 C2 113.86(10)
C10 C3 C2 110.78(10)
C9 C3 C4 110.89(10)
C10 C3 C4 110.89(10)
C2 C3 C4 101.87(9)
C12 C4 C5 110.97(10)
C12 C4 C11 107.05(11)
C5 C4 C11 110.00(11)
C12 C4 C3 114.47(11)
C5 C4 C3 102.30(9)
C11 C4 C3 112.04(10)
C4 C5 C1 107.71(10)
C4 C5 H5A 110.2
C1 C5 H5A 110.2
C4 C5 H5B 110.2
C1 C5 H5B 110.2
H5A C5 H5B 108.5
C1 C6 H6A 109.5
C1 C6 H6B 109.5
H6A C6 H6B 109.5
C1 C6 H6C 109.5
H6A C6 H6C 109.5
H6B C6 H6C 109.5
O2 C7 C8 108.47(10)
O2 C7 C2 107.05(10)
C8 C7 C2 115.28(10)
O2 C7 H7 108.6
C8 C7 H7 108.6
C2 C7 H7 108.6
C7 C8 H8A 109.5
C7 C8 H8B 109.5
H8A C8 H8B 109.5
C7 C8 H8C 109.5
H8A C8 H8C 109.5
H8B C8 H8C 109.5
C3 C9 H9A 109.5
C3 C9 H9B 109.5
H9A C9 H9B 109.5
C3 C9 H9C 109.5
H9A C9 H9C 109.5
H9B C9 H9C 109.5
C3 C10 H10A 109.5
C3 C10 H10B 109.5
H10A C10 H10B 109.5
C3 C10 H10C 109.5
H10A C10 H10C 109.5
H10B C10 H10C 109.5
C4 C11 H11A 109.5
C4 C11 H11B 109.5
H11A C11 H11B 109.5
C4 C11 H11C 109.5
H11A C11 H11C 109.5
H11B C11 H11C 109.5
C4 C12 H12A 109.5
C4 C12 H12B 109.5
H12A C12 H12B 109.5
C4 C12 H12C 109.5
H12A C12 H12C 109.5
H12B C12 H12C 109.5
C1 O1 H1A 117(3)
C1 O1 H1B 110(2)
H1A O1 H1B 111(3)
C7 O2 H2A 106(2)
C7 O2 H2B 116(2)
H2A O2 H2B 105(3)
O21 C21 C26 108.86(11)
O21 C21 C25 107.51(10)
C26 C21 C25 112.20(11)
O21 C21 C22 109.91(10)
C26 C21 C22 113.09(11)
C25 C21 C22 105.08(10)
C27 C22 C23 118.05(10)
C27 C22 C21 113.09(10)
C23 C22 C21 105.63(9)
C27 C22 H22 106.4
C23 C22 H22 106.4
C21 C22 H22 106.4
C29 C23 C30 108.54(10)
C29 C23 C22 113.83(10)
C30 C23 C22 110.62(10)
C29 C23 C24 110.98(10)
C30 C23 C24 110.95(10)
C22 C23 C24 101.83(9)
C32 C24 C25 111.27(10)
C32 C24 C31 107.04(11)
C25 C24 C31 109.69(11)
C32 C24 C23 114.09(11)
C25 C24 C23 102.73(9)
C31 C24 C23 112.01(10)
C24 C25 C21 107.53(10)
C24 C25 H25A 110.2
C21 C25 H25A 110.2
C24 C25 H25B 110.2
C21 C25 H25B 110.2
H25A C25 H25B 108.5
C21 C26 H26A 109.5
C21 C26 H26B 109.5
H26A C26 H26B 109.5
C21 C26 H26C 109.5
H26A C26 H26C 109.5
H26B C26 H26C 109.5
O22 C27 C28 108.58(10)
O22 C27 C22 106.75(10)
C28 C27 C22 115.29(10)
O22 C27 H27 108.7
C28 C27 H27 108.7
C22 C27 H27 108.7
C27 C28 H28A 109.5
C27 C28 H28B 109.5
H28A C28 H28B 109.5
C27 C28 H28C 109.5
H28A C28 H28C 109.5
H28B C28 H28C 109.5
C23 C29 H29A 109.5
C23 C29 H29B 109.5
H29A C29 H29B 109.5
C23 C29 H29C 109.5
H29A C29 H29C 109.5
H29B C29 H29C 109.5
C23 C30 H30A 109.5
C23 C30 H30B 109.5
H30A C30 H30B 109.5
C23 C30 H30C 109.5
H30A C30 H30C 109.5
H30B C30 H30C 109.5
C24 C31 H31A 109.5
C24 C31 H31B 109.5
H31A C31 H31B 109.5
C24 C31 H31C 109.5
H31A C31 H31C 109.5
H31B C31 H31C 109.5
C24 C32 H32A 109.5
C24 C32 H32B 109.5
H32A C32 H32B 109.5
C24 C32 H32C 109.5
H32A C32 H32C 109.5
H32B C32 H32C 109.5
C21 O21 H21A 116(3)
C21 O21 H21B 113(3)
H21A O21 H21B 102(3)
C27 O22 H22A 103(3)
C27 O22 H22B 119(3)
H22A O22 H22B 106(4)

loop_
_geom_bond_atom_site_label_1
_geom_bond_atom_site_label_2
_geom_bond_distance
C1 O1 1.4409(15)
C1 C6 1.5252(18)
C1 C5 1.5428(16)
C1 C2 1.5670(16)
C2 C7 1.5329(16)
C2 C3 1.5594(16)
C2 H2 1.0000
C3 C9 1.5373(17)
C3 C10 1.5379(18)
C3 C4 1.5714(17)
C4 C12 1.5322(17)
C4 C5 1.5352(17)
C4 C11 1.5386(18)
C5 H5A 0.9900
C5 H5B 0.9900
C6 H6A 0.9800
C6 H6B 0.9800
C6 H6C 0.9800
C7 O2 1.4395(15)
C7 C8 1.5233(18)
C7 H7 1.0000
C8 H8A 0.9800
C8 H8B 0.9800
C8 H8C 0.9800
C9 H9A 0.9800
C9 H9B 0.9800
C9 H9C 0.9800
C10 H10A 0.9800
C10 H10B 0.9800
C10 H10C 0.9800
C11 H11A 0.9800
C11 H11B 0.9800
C11 H11C 0.9800
C12 H12A 0.9800
C12 H12B 0.9800
C12 H12C 0.9800
O1 H1A 0.835(10)
O1 H1B 0.834(10)
O2 H2A 0.840(10)
O2 H2B 0.836(10)
C21 O21 1.4423(16)
C21 C26 1.5279(19)
C21 C25 1.5456(17)
C21 C22 1.5645(17)
C22 C27 1.5340(16)
C22 C23 1.5586(16)
C22 H22 1.0000
C23 C29 1.5376(17)
C23 C30 1.5381(16)
C23 C24 1.5699(17)
C24 C32 1.5319(18)
C24 C25 1.5365(17)
C24 C31 1.5377(18)
C25 H25A 0.9900
C25 H25B 0.9900
C26 H26A 0.9800
C26 H26B 0.9800
C26 H26C 0.9800
C27 O22 1.4408(15)
C27 C28 1.5245(17)
C27 H27 1.0000
C28 H28A 0.9800
C28 H28B 0.9800
C28 H28C 0.9800
C29 H29A 0.9800
C29 H29B 0.9800
C29 H29C 0.9800
C30 H30A 0.9800
C30 H30B 0.9800
C30 H30C 0.9800
C31 H31A 0.9800
C31 H31B 0.9800
C31 H31C 0.9800
C32 H32A 0.9800
C32 H32B 0.9800
C32 H32C 0.9800
O21 H21A 0.838(10)
O21 H21B 0.840(10)
O22 H22A 0.837(10)
O22 H22B 0.834(10)

loop_
_geom_hbond_atom_site_label_D
_geom_hbond_atom_site_label_H
_geom_hbond_atom_site_label_A
_geom_hbond_distance_DH
_geom_hbond_distance_HA
_geom_hbond_distance_DA
_geom_hbond_angle_DHA
_geom_hbond_site_symmetry_A
O1 H1A O21 0.835(10) 1.936(14) 2.7485(13) 164(4) 1_655
O1 H1B O2 0.834(10) 2.01(2) 2.7349(13) 145(3) 3_756
O2 H2A O22 0.840(10) 1.973(13) 2.7955(13) 166(3) .
O2 H2B O1 0.836(10) 1.936(16) 2.7349(13) 160(3) 3_756
O21 H21A O1 0.838(10) 1.941(15) 2.7485(13) 162(4) 1_455
O21 H21B O22 0.840(10) 1.98(2) 2.7238(14) 148(3) 3_656
O22 H22A O2 0.837(10) 1.972(13) 2.7955(13) 168(4) .
O22 H22B O21 0.834(10) 1.912(14) 2.7238(14) 164(4) 3_656
